data_4080100
loop_
_publ_author_name
'Cummings, Steven P.'
'Savchenko, Julia'
'Fanwick, Phillip E.'
'Kharlamova, Anastasia'
'Ren, Tong'

_publ_section_title
;
 Diruthenium Alkynyl Compounds with Phosphonate Capping Groups
;
_journal_issue 4
_journal_name_full Organometallics
_journal_page_first 1129
_journal_paper_doi 10.1021/om301247w
_journal_volume 32
_journal_year 2013
_chemical_formula_moiety 'C68 H88 N8 O6 P2 Ru2,C6 H14'
_chemical_formula_sum 'C74 H102 N8 O6 P2 Ru2'
_chemical_formula_weight 1463.78
_space_group_IT_number 15
_symmetry_cell_setting monoclinic
_symmetry_space_group_name_Hall '-C 2yc'
_symmetry_space_group_name_H-M 'C 1 2/c 1'
_cell_angle_alpha 90.00
_cell_angle_beta 121.914(3)
_cell_angle_gamma 90.00
_cell_formula_units_Z 4
_cell_length_a 35.0768(18)
_cell_length_b 13.4364(7)
_cell_length_c 19.0626(7)
_cell_measurement_reflns_used 33022
_cell_measurement_temperature 150.00(2)
_cell_measurement_theta_max 27
_cell_measurement_theta_min 2
_cell_volume 7626.3(7)
_computing_cell_refinement 'DENZO/SCALEPACK (Otwinowski & Minor, 1996)'
_computing_data_collection 'Collect (Nonius, 1998)'
_computing_data_reduction 'DENZO/SCALEPACK (Otwinowski & Minor, 1996)'
_computing_molecular_graphics
;
    ORTEP (Johnson, 1976)
    PLATON (Spek, 2003)
;
_computing_publication_material 'SHELX97(Sheldrick, 2008) and local programs'
_computing_structure_refinement 'SHELX97 (Sheldrick, 2008)'
_computing_structure_solution
;
 PATTY (DIRDIF, Beurskins, 2008)
;
_diffrn_ambient_temperature 150.00(2)
_diffrn_measured_fraction_theta_full 0.9770
_diffrn_measured_fraction_theta_max 0.9770
_diffrn_measurement_device_type Nonius_KappaCCD
_diffrn_measurement_method \w
_diffrn_radiation_monochromator 'graphite 002'
_diffrn_radiation_type MO-K\a
_diffrn_radiation_wavelength 0.71073
_diffrn_reflns_av_R_equivalents 0.0670
_diffrn_reflns_av_sigmaI/netI 0.0491
_diffrn_reflns_limit_h_max 45
_diffrn_reflns_limit_h_min 0
_diffrn_reflns_limit_k_max 17
_diffrn_reflns_limit_k_min 0
_diffrn_reflns_limit_l_max 19
_diffrn_reflns_limit_l_min -24
_diffrn_reflns_number 33022
_diffrn_reflns_theta_full 27.5
_diffrn_reflns_theta_max 27.50
_diffrn_reflns_theta_min 1.85
_diffrn_standards_number 0
_exptl_absorpt_coefficient_mu 0.491
_exptl_absorpt_correction_T_max 0.9064
_exptl_absorpt_correction_T_min 0.8575
_exptl_absorpt_correction_type multi-scan
_exptl_absorpt_process_details 'SCALEPACK (Otwinowski & Minor, 1997)'
_exptl_crystal_colour 1violet
_exptl_crystal_density_diffrn 1.275
_exptl_crystal_density_method 'not measured'
_exptl_crystal_description plate
_exptl_crystal_F_000 3072
_exptl_crystal_size_max 0.55
_exptl_crystal_size_mid 0.42
_exptl_crystal_size_min 0.20
_refine_diff_density_max 0.67
_refine_diff_density_min -0.65
_refine_ls_extinction_coef 0.10E-02
_refine_ls_extinction_method 'SHELXL97 (Sheldrick 2008)'
_refine_ls_goodness_of_fit_ref 1.089
_refine_ls_hydrogen_treatment constr
_refine_ls_matrix_type full
_refine_ls_number_parameters 427
_refine_ls_number_reflns 8572
_refine_ls_number_restraints 0
_refine_ls_R_factor_all 0.095
_refine_ls_R_factor_gt 0.050
_refine_ls_shift/su_max 0.005
_refine_ls_structure_factor_coef Fsqd
_refine_ls_weighting_details '1/[\s^2^(Fo^2^)+(0.0274P)^2^+41.6733P] where P=(Fo^2^+2Fc^2^)/3 '
_refine_ls_weighting_scheme calc
_refine_ls_wR_factor_gt 0.099
_refine_ls_wR_factor_ref 0.125
_reflns_number_gt 5666
_reflns_number_total 8572
_reflns_threshold_expression >2.0\s(I)
_cod_data_source_file om301247w_si_001.cif
_cod_data_source_block SC148D
_cod_depositor_comments
;
The following automatic conversions were performed:

'_refine_ls_weighting_scheme' value 'calc ' changed to 'calc'
according to /home/saulius/struct/CIF-dictionaries/cif_core.dic
dictionary named 'cif_core.dic' version 2.4.2 from 2011-04-26.

Automatic conversion script
Id: cif_fix_values 1891 2012-01-12 08:04:46Z andrius 

The following automatic conversions were performed:

data name '_iucr_refine_instruction_details' was replaced with
'_iucr_refine_instructions_details' as specified in the replacement
file 'data/replacement-values/replacement_tags.lst'.

Automatic conversion script
Id: cif_correct_tags 9268 2022-04-12 08:56:07Z antanas 
;
_cod_original_cell_volume 7626.2(6)
_cod_database_code 4080100

loop_
_symmetry_equiv_pos_as_xyz
'x, y, z'
'-x, y, -z+1/2'
'x+1/2, y+1/2, z'
'-x+1/2, y+1/2, -z+1/2'
'-x, -y, -z'
'x, -y, z-1/2'
'-x+1/2, -y+1/2, -z'
'x+1/2, -y+1/2, z-1/2'

loop_
_atom_site_label
_atom_site_fract_x
_atom_site_fract_y
_atom_site_fract_z
_atom_site_U_iso_or_equiv
_atom_site_adp_type
_atom_site_occupancy
_atom_site_symmetry_multiplicity
_atom_site_calc_flag
_atom_site_refinement_flags
Ru1 1.024480(10) -0.00302(2) 0.222220(18) 0.02625(10) Uani 1 1 d .
P1 1.28115(3) -0.02215(8) 0.20439(7) 0.0311(2) Uani 1 1 d .
O1 1.28096(10) -0.1152(2) 0.15307(17) 0.0375(7) Uani 1 1 d .
O2 1.27289(10) 0.0663(2) 0.14405(18) 0.0402(7) Uani 1 1 d .
O3 1.32027(9) -0.0146(2) 0.28822(17) 0.0390(7) Uani 1 1 d .
N1 0.99570(11) 0.1197(2) 0.1556(2) 0.0303(7) Uani 1 1 d .
N2 1.06399(11) 0.0836(2) 0.3301(2) 0.0317(7) Uani 1 1 d .
N3 1.04979(10) -0.1290(2) 0.29643(19) 0.0273(7) Uani 1 1 d .
N4 0.98243(11) -0.0902(2) 0.12833(19) 0.0287(7) Uani 1 1 d .
C1 1.07658(13) -0.0056(3) 0.2092(2) 0.0334(8) Uani 1 1 d .
C2 1.10786(14) -0.0090(3) 0.1993(3) 0.0377(9) Uani 1 1 d .
C3 1.14855(13) -0.0132(3) 0.1985(3) 0.0323(9) Uani 1 1 d .
C4 1.14901(13) 0.0018(3) 0.1268(2) 0.0364(9) Uani 1 1 d .
C5 1.18892(12) -0.0026(3) 0.1283(2) 0.0337(8) Uani 1 1 d .
C6 1.22917(13) -0.0206(3) 0.2009(2) 0.0295(8) Uani 1 1 d .
C7 1.22904(14) -0.0362(3) 0.2729(3) 0.0370(9) Uani 1 1 d .
C8 1.18909(15) -0.0332(3) 0.2715(3) 0.0390(10) Uani 1 1 d .
C9 1.29585(16) -0.2174(3) 0.1863(3) 0.0437(11) Uani 1 1 d .
C10 1.27418(18) -0.2500(3) 0.2329(3) 0.0519(12) Uani 1 1 d .
C11 1.2797(2) -0.2802(4) 0.1099(3) 0.0641(15) Uani 1 1 d .
C12 1.34679(16) -0.2192(4) 0.2403(3) 0.0556(13) Uani 1 1 d .
C13 1.29831(15) 0.0973(3) 0.1072(3) 0.0434(11) Uani 1 1 d .
C14 1.2731(2) 0.0561(5) 0.0197(3) 0.0687(16) Uani 1 1 d .
C15 1.34620(17) 0.0613(4) 0.1561(4) 0.0625(15) Uani 1 1 d .
C16 1.29698(18) 0.2101(4) 0.1094(4) 0.0576(14) Uani 1 1 d .
C17 1.02084(16) 0.1924(3) 0.1386(3) 0.0413(10) Uani 1 1 d .
C18 0.95356(13) 0.1361(3) 0.1345(2) 0.0275(8) Uani 1 1 d .
C20 1.11326(14) 0.0812(4) 0.3722(3) 0.0425(10) Uani 1 1 d .
C21 0.92576(14) 0.2115(3) 0.0691(3) 0.0341(9) Uani 1 1 d .
C22 0.90792(17) 0.2937(3) 0.0851(3) 0.0499(12) Uani 1 1 d .
C23 0.8822(2) 0.3612(4) 0.0240(4) 0.0686(16) Uani 1 1 d .
C24 0.8732(2) 0.3488(4) -0.0546(4) 0.0706(17) Uani 1 1 d .
C25 0.8909(2) 0.2663(4) -0.0724(3) 0.0630(15) Uani 1 1 d .
C26 0.91735(16) 0.1985(3) -0.0110(3) 0.0460(11) Uani 1 1 d .
C27 1.07410(15) -0.2037(3) 0.2781(3) 0.0369(10) Uani 1 1 d .
C28 1.04648(13) -0.1443(3) 0.3621(2) 0.0279(8) Uani 1 1 d .
C29 0.98134(15) -0.0927(3) 0.0504(3) 0.0404(10) Uani 1 1 d .
C30 1.07610(15) -0.2190(3) 0.4263(2) 0.0342(9) Uani 1 1 d .
C31 1.12212(15) -0.2011(4) 0.4743(3) 0.0435(11) Uani 1 1 d .
C32 1.14997(18) -0.2688(4) 0.5334(3) 0.0570(14) Uani 1 1 d .
C33 1.1329(2) -0.3548(4) 0.5454(3) 0.0605(15) Uani 1 1 d .
C34 1.0873(2) -0.3740(4) 0.4972(4) 0.0637(15) Uani 1 1 d .
C35 1.05913(18) -0.3058(3) 0.4376(3) 0.0497(12) Uani 1 1 d .
C36 -0.0441(3) 0.4885(8) 0.3605(6) 0.135(4) Uani 1 1 d .
C37 -0.0417(3) 0.4831(8) 0.2860(6) 0.121(3) Uani 1 1 d .
C38 -0.0021(3) 0.4836(7) 0.2852(5) 0.115(3) Uani 1 1 d .
H4 1.1217 0.0153 0.0762 0.044 Uiso 1 1 calc R
H5 1.1885 0.0069 0.0786 0.040 Uiso 1 1 calc R
H7 1.2565 -0.0489 0.3234 0.044 Uiso 1 1 calc R
H8 1.1894 -0.0450 0.3210 0.047 Uiso 1 1 calc R
H22 0.9135 0.3036 0.1391 0.060 Uiso 1 1 calc R
H23 0.8705 0.4175 0.0365 0.082 Uiso 1 1 calc R
H24 0.8551 0.3957 -0.0966 0.085 Uiso 1 1 calc R
H25 0.8847 0.2568 -0.1268 0.076 Uiso 1 1 calc R
H26 0.9298 0.1432 -0.0230 0.055 Uiso 1 1 calc R
H31 1.1343 -0.1421 0.4661 0.052 Uiso 1 1 calc R
H32 1.1813 -0.2561 0.5662 0.068 Uiso 1 1 calc R
H33 1.1524 -0.4009 0.5868 0.073 Uiso 1 1 calc R
H34 1.0753 -0.4335 0.5050 0.076 Uiso 1 1 calc R
H35 1.0279 -0.3192 0.4041 0.060 Uiso 1 1 calc R
H10A 1.2822 -0.2033 0.2781 0.078 Uiso 1 1 calc R
H10B 1.2848 -0.3168 0.2555 0.078 Uiso 1 1 calc R
H10C 1.2415 -0.2511 0.1953 0.078 Uiso 1 1 calc R
H11A 1.2468 -0.2785 0.0760 0.096 Uiso 1 1 calc R
H11B 1.2898 -0.3490 0.1262 0.096 Uiso 1 1 calc R
H11C 1.2921 -0.2538 0.0780 0.096 Uiso 1 1 calc R
H12A 1.3595 -0.1957 0.2083 0.083 Uiso 1 1 calc R
H12B 1.3570 -0.2874 0.2592 0.083 Uiso 1 1 calc R
H12C 1.3567 -0.1757 0.2882 0.083 Uiso 1 1 calc R
H14A 1.2743 -0.0168 0.0217 0.103 Uiso 1 1 calc R
H14B 1.2871 0.0806 -0.0099 0.103 Uiso 1 1 calc R
H14C 1.2417 0.0780 -0.0090 0.103 Uiso 1 1 calc R
H15A 1.3606 0.0854 0.2131 0.094 Uiso 1 1 calc R
H15B 1.3625 0.0866 0.1310 0.094 Uiso 1 1 calc R
H15C 1.3466 -0.0117 0.1560 0.094 Uiso 1 1 calc R
H16A 1.2657 0.2325 0.0814 0.086 Uiso 1 1 calc R
H16B 1.3112 0.2379 0.0813 0.086 Uiso 1 1 calc R
H16C 1.3132 0.2328 0.1670 0.086 Uiso 1 1 calc R
H17A 1.0011 0.2481 0.1070 0.062 Uiso 1 1 calc R
H17B 1.0320 0.1607 0.1065 0.062 Uiso 1 1 calc R
H17C 1.0463 0.2172 0.1909 0.062 Uiso 1 1 calc R
H20A 1.1228 0.1251 0.3432 0.064 Uiso 1 1 calc R
H20B 1.1231 0.0130 0.3719 0.064 Uiso 1 1 calc R
H20C 1.1267 0.1038 0.4294 0.064 Uiso 1 1 calc R
H27A 1.1050 -0.1814 0.3006 0.055 Uiso 1 1 calc R
H27B 1.0591 -0.2121 0.2182 0.055 Uiso 1 1 calc R
H27C 1.0743 -0.2674 0.3034 0.055 Uiso 1 1 calc R
H29A 1.0088 -0.1241 0.0595 0.061 Uiso 1 1 calc R
H29B 0.9792 -0.0247 0.0302 0.061 Uiso 1 1 calc R
H29C 0.9552 -0.1311 0.0093 0.061 Uiso 1 1 calc R
H36A -0.0204 0.4470 0.4039 0.203 Uiso 1 1 calc R
H36B -0.0734 0.4644 0.3477 0.203 Uiso 1 1 calc R
H36C -0.0400 0.5576 0.3795 0.203 Uiso 1 1 calc R
H37A -0.0579 0.4216 0.2568 0.146 Uiso 1 1 calc R
H37B -0.0600 0.5392 0.2505 0.146 Uiso 1 1 calc R
H38A 0.0151 0.4250 0.3182 0.138 Uiso 1 1 calc R
H38B 0.0148 0.5427 0.3178 0.138 Uiso 1 1 calc R

loop_
_atom_site_aniso_label
_atom_site_aniso_U_11
_atom_site_aniso_U_22
_atom_site_aniso_U_33
_atom_site_aniso_U_12
_atom_site_aniso_U_13
_atom_site_aniso_U_23
Ru1 0.02638(15) 0.02764(16) 0.03234(17) -0.00062(14) 0.02070(13) -0.00068(14)
P1 0.0249(5) 0.0354(6) 0.0364(6) 0.0027(4) 0.0186(4) 0.0032(4)
O1 0.0388(16) 0.0387(16) 0.0390(16) 0.0046(13) 0.0233(14) 0.0005(13)
O2 0.0390(17) 0.0426(17) 0.0501(18) 0.0088(13) 0.0311(15) 0.0183(14)
O3 0.0309(14) 0.0401(17) 0.0405(16) 0.0012(13) 0.0151(12) 0.0000(13)
N1 0.0373(19) 0.0230(16) 0.0357(19) 0.0007(14) 0.0228(16) 0.0020(14)
N2 0.0305(18) 0.0304(17) 0.0385(19) -0.0012(14) 0.0211(16) -0.0006(15)
N3 0.0264(16) 0.0278(16) 0.0309(17) 0.0025(13) 0.0173(14) -0.0011(14)
N4 0.0345(18) 0.0283(17) 0.0320(18) -0.0017(14) 0.0236(15) -0.0005(14)
C1 0.034(2) 0.031(2) 0.041(2) -0.0004(19) 0.0234(18) 0.0002(19)
C2 0.036(2) 0.038(2) 0.048(2) -0.0013(19) 0.0282(19) 0.002(2)
C3 0.034(2) 0.031(2) 0.044(2) -0.0024(17) 0.0288(18) -0.0032(18)
C4 0.0255(18) 0.050(2) 0.036(2) 0.001(2) 0.0181(16) 0.006(2)
C5 0.0276(18) 0.046(2) 0.033(2) -0.007(2) 0.0196(16) 0.000(2)
C6 0.0302(19) 0.029(2) 0.037(2) 0.0016(15) 0.0232(17) 0.0017(16)
C7 0.034(2) 0.044(2) 0.035(2) 0.0070(18) 0.0196(19) 0.0054(19)
C8 0.046(3) 0.041(2) 0.044(3) 0.0041(19) 0.033(2) 0.0052(19)
C9 0.054(3) 0.031(2) 0.049(3) 0.011(2) 0.029(2) 0.006(2)
C10 0.065(3) 0.033(2) 0.059(3) 0.005(2) 0.034(3) 0.007(2)
C11 0.082(4) 0.048(3) 0.057(3) 0.011(3) 0.033(3) -0.009(3)
C12 0.051(3) 0.048(3) 0.068(3) 0.023(2) 0.032(3) 0.007(3)
C13 0.042(3) 0.043(3) 0.055(3) -0.004(2) 0.033(2) 0.006(2)
C14 0.088(4) 0.074(4) 0.059(4) -0.017(3) 0.049(3) -0.001(3)
C15 0.053(3) 0.063(4) 0.087(4) 0.005(3) 0.048(3) 0.017(3)
C16 0.060(3) 0.044(3) 0.075(4) -0.005(2) 0.040(3) 0.010(3)
C17 0.049(3) 0.035(2) 0.048(3) -0.007(2) 0.032(2) 0.003(2)
C18 0.034(2) 0.0223(18) 0.028(2) 0.0000(16) 0.0174(18) -0.0006(15)
C20 0.035(2) 0.045(3) 0.047(3) -0.005(2) 0.022(2) -0.010(2)
C21 0.036(2) 0.028(2) 0.038(2) 0.0010(17) 0.019(2) 0.0074(17)
C22 0.060(3) 0.037(3) 0.057(3) 0.014(2) 0.033(3) 0.011(2)
C23 0.080(4) 0.042(3) 0.075(4) 0.024(3) 0.035(3) 0.017(3)
C24 0.068(4) 0.054(3) 0.064(4) 0.012(3) 0.017(3) 0.029(3)
C25 0.073(4) 0.061(3) 0.038(3) -0.006(3) 0.018(3) 0.010(3)
C26 0.051(3) 0.039(3) 0.043(3) 0.000(2) 0.022(2) 0.004(2)
C27 0.044(2) 0.034(2) 0.042(2) 0.0110(19) 0.028(2) 0.0021(18)
C28 0.028(2) 0.0227(18) 0.033(2) 0.0024(15) 0.0164(18) 0.0033(16)
C29 0.049(3) 0.043(2) 0.041(2) -0.004(2) 0.032(2) -0.003(2)
C30 0.042(2) 0.034(2) 0.030(2) 0.0125(18) 0.021(2) 0.0064(17)
C31 0.042(3) 0.050(3) 0.036(2) 0.011(2) 0.019(2) 0.003(2)
C32 0.053(3) 0.068(4) 0.038(3) 0.019(3) 0.016(2) 0.008(2)
C33 0.073(4) 0.058(3) 0.044(3) 0.029(3) 0.027(3) 0.018(3)
C34 0.091(5) 0.041(3) 0.066(4) 0.013(3) 0.046(3) 0.016(3)
C35 0.060(3) 0.039(3) 0.053(3) 0.005(2) 0.032(3) 0.013(2)
C36 0.119(8) 0.147(9) 0.129(8) 0.014(7) 0.058(7) -0.020(7)
C37 0.070(5) 0.157(9) 0.113(7) -0.019(5) 0.032(5) 0.035(6)
C38 0.066(4) 0.139(7) 0.113(7) 0.013(5) 0.030(5) -0.054(5)

loop_
_atom_type_symbol
_atom_type_description
_atom_type_scat_dispersion_real
_atom_type_scat_dispersion_imag
_atom_type_scat_source
C C 0.0033 0.0016 'International Tables Vol C Tables 4.2.6.8 and 6.1.1.4'
H H 0.0000 0.0000 'International Tables Vol C Tables 4.2.6.8 and 6.1.1.4'
N N 0.0061 0.0033 'International Tables Vol C Tables 4.2.6.8 and 6.1.1.4'
O O 0.0106 0.0060 'International Tables Vol C Tables 4.2.6.8 and 6.1.1.4'
P P 0.1023 0.0942 'International Tables Vol C Tables 4.2.6.8 and 6.1.1.4'
Ru Ru -1.2594 0.8363 'International Tables Vol C Tables 4.2.6.8 and 6.1.1.4'

loop_
_geom_angle_atom_site_label_1
_geom_angle_atom_site_label_2
_geom_angle_atom_site_label_3
_geom_angle
_geom_angle_site_symmetry_1
_geom_angle_site_symmetry_3
C1 Ru1 N4 99.90(15) . .
C1 Ru1 N1 97.16(15) . .
N4 Ru1 N1 91.65(14) . .
C1 Ru1 N3 88.90(14) . .
N4 Ru1 N3 88.83(13) . .
N1 Ru1 N3 173.74(12) . .
C1 Ru1 N2 87.59(14) . .
N4 Ru1 N2 171.72(12) . .
N1 Ru1 N2 90.89(13) . .
N3 Ru1 N2 87.79(13) . .
C1 Ru1 Ru1 164.59(12) . 2_755
N4 Ru1 Ru1 91.90(9) . 2_755
N1 Ru1 Ru1 92.34(9) . 2_755
N3 Ru1 Ru1 81.41(8) . 2_755
N2 Ru1 Ru1 80.12(8) . 2_755
O3 P1 O2 116.91(18) . .
O3 P1 O1 115.16(17) . .
O2 P1 O1 101.86(16) . .
O3 P1 C6 112.93(18) . .
O2 P1 C6 100.03(16) . .
O1 P1 C6 108.34(17) . .
C9 O1 P1 125.4(3) . .
C13 O2 P1 130.3(3) . .
C18 N1 C17 121.7(3) . .
C18 N1 Ru1 115.9(2) . .
C17 N1 Ru1 122.1(3) . .
C18 N2 C20 117.4(3) 2_755 .
C18 N2 Ru1 122.9(3) 2_755 .
C20 N2 Ru1 119.6(3) . .
C28 N3 C27 117.8(3) . .
C28 N3 Ru1 123.1(2) . .
C27 N3 Ru1 119.1(2) . .
C28 N4 C29 120.7(3) 2_755 .
C28 N4 Ru1 116.9(2) 2_755 .
C29 N4 Ru1 122.3(3) . .
C2 C1 Ru1 178.1(4) . .
C1 C2 C3 172.9(5) . .
C4 C3 C8 118.3(3) . .
C4 C3 C2 122.2(4) . .
C8 C3 C2 119.5(4) . .
C5 C4 C3 120.6(4) . .
C5 C4 H4 119.70 . .
C3 C4 H4 119.70 . .
C6 C5 C4 121.0(3) . .
C6 C5 H5 119.50 . .
C4 C5 H5 119.50 . .
C5 C6 C7 118.8(3) . .
C5 C6 P1 121.4(3) . .
C7 C6 P1 119.8(3) . .
C8 C7 C6 120.4(4) . .
C8 C7 H7 119.80 . .
C6 C7 H7 119.80 . .
C7 C8 C3 120.8(4) . .
C7 C8 H8 119.60 . .
C3 C8 H8 119.60 . .
O1 C9 C10 110.3(3) . .
O1 C9 C11 103.7(4) . .
C10 C9 C11 110.9(4) . .
O1 C9 C12 109.0(4) . .
C10 C9 C12 112.0(4) . .
C11 C9 C12 110.5(4) . .
C9 C10 H10A 109.50 . .
C9 C10 H10B 109.50 . .
H10A C10 H10B 109.50 . .
C9 C10 H10C 109.50 . .
H10A C10 H10C 109.50 . .
H10B C10 H10C 109.50 . .
C9 C11 H11A 109.50 . .
C9 C11 H11B 109.50 . .
H11A C11 H11B 109.50 . .
C9 C11 H11C 109.50 . .
H11A C11 H11C 109.50 . .
H11B C11 H11C 109.50 . .
C9 C12 H12A 109.50 . .
C9 C12 H12B 109.50 . .
H12A C12 H12B 109.50 . .
C9 C12 H12C 109.50 . .
H12A C12 H12C 109.50 . .
H12B C12 H12C 109.50 . .
O2 C13 C15 112.1(4) . .
O2 C13 C16 103.7(4) . .
C15 C13 C16 110.1(4) . .
O2 C13 C14 106.0(4) . .
C15 C13 C14 111.9(5) . .
C16 C13 C14 112.6(4) . .
C13 C14 H14A 109.50 . .
C13 C14 H14B 109.50 . .
H14A C14 H14B 109.50 . .
C13 C14 H14C 109.50 . .
H14A C14 H14C 109.50 . .
H14B C14 H14C 109.50 . .
C13 C15 H15A 109.50 . .
C13 C15 H15B 109.50 . .
H15A C15 H15B 109.50 . .
C13 C15 H15C 109.50 . .
H15A C15 H15C 109.50 . .
H15B C15 H15C 109.50 . .
C13 C16 H16A 109.50 . .
C13 C16 H16B 109.50 . .
H16A C16 H16B 109.50 . .
C13 C16 H16C 109.50 . .
H16A C16 H16C 109.50 . .
H16B C16 H16C 109.50 . .
N1 C17 H17A 109.50 . .
N1 C17 H17B 109.50 . .
H17A C17 H17B 109.50 . .
N1 C17 H17C 109.50 . .
H17A C17 H17C 109.50 . .
H17B C17 H17C 109.50 . .
N1 C18 N2 119.8(3) . 2_755
N1 C18 C21 119.7(3) . .
N2 C18 C21 120.5(4) 2_755 .
N2 C20 H20A 109.50 . .
N2 C20 H20B 109.50 . .
H20A C20 H20B 109.50 . .
N2 C20 H20C 109.50 . .
H20A C20 H20C 109.50 . .
H20B C20 H20C 109.50 . .
C22 C21 C26 118.7(4) . .
C22 C21 C18 121.9(4) . .
C26 C21 C18 119.4(4) . .
C23 C22 C21 120.8(5) . .
C23 C22 H22 119.60 . .
C21 C22 H22 119.60 . .
C24 C23 C22 121.2(5) . .
C24 C23 H23 119.40 . .
C22 C23 H23 119.40 . .
C23 C24 C25 119.1(5) . .
C23 C24 H24 120.40 . .
C25 C24 H24 120.40 . .
C26 C25 C24 120.3(5) . .
C26 C25 H25 119.90 . .
C24 C25 H25 119.90 . .
C25 C26 C21 119.9(5) . .
C25 C26 H26 120.00 . .
C21 C26 H26 120.00 . .
N3 C27 H27A 109.50 . .
N3 C27 H27B 109.50 . .
H27A C27 H27B 109.50 . .
N3 C27 H27C 109.50 . .
H27A C27 H27C 109.50 . .
H27B C27 H27C 109.50 . .
N3 C28 N4 119.5(3) . 2_755
N3 C28 C30 120.3(3) . .
N4 C28 C30 120.2(3) 2_755 .
N4 C29 H29A 109.50 . .
N4 C29 H29B 109.50 . .
H29A C29 H29B 109.50 . .
N4 C29 H29C 109.50 . .
H29A C29 H29C 109.50 . .
H29B C29 H29C 109.50 . .
C35 C30 C31 119.4(4) . .
C35 C30 C28 121.7(4) . .
C31 C30 C28 118.9(4) . .
C32 C31 C30 119.9(5) . .
C32 C31 H31 120.00 . .
C30 C31 H31 120.00 . .
C33 C32 C31 120.7(5) . .
C33 C32 H32 119.70 . .
C31 C32 H32 119.70 . .
C32 C33 C34 119.9(5) . .
C32 C33 H33 120.10 . .
C34 C33 H33 120.10 . .
C35 C34 C33 119.6(5) . .
C35 C34 H34 120.20 . .
C33 C34 H34 120.20 . .
C30 C35 C34 120.6(5) . .
C30 C35 H35 119.70 . .
C34 C35 H35 119.70 . .
C37 C36 H36A 109.50 . .
C37 C36 H36B 109.50 . .
H36A C36 H36B 109.50 . .
C37 C36 H36C 109.50 . .
H36A C36 H36C 109.50 . .
H36B C36 H36C 109.50 . .
C38 C37 C36 125.1(8) . .
C38 C37 H37A 106.00 . .
C36 C37 H37A 106.00 . .
C38 C37 H37B 106.00 . .
C36 C37 H37B 106.00 . .
H37A C37 H37B 106.30 . .
C37 C38 C38 127.5(9) . 2_555
C37 C38 H38A 105.40 . .
C38 C38 H38A 105.40 2_555 .
C37 C38 H38B 105.40 . .
C38 C38 H38B 105.40 2_555 .
H38A C38 H38B 106.00 . .

loop_
_geom_bond_atom_site_label_1
_geom_bond_atom_site_label_2
_geom_bond_distance
_geom_bond_site_symmetry_2
Ru1 C1 1.971(4) .
Ru1 N4 1.990(3) .
Ru1 N1 1.999(3) .
Ru1 N3 2.080(3) .
Ru1 N2 2.119(3) .
Ru1 Ru1 2.4484(5) 2_755
P1 O3 1.459(3) .
P1 O2 1.570(3) .
P1 O1 1.585(3) .
P1 C6 1.789(4) .
O1 C9 1.487(5) .
O2 C13 1.457(5) .
N1 C18 1.329(5) .
N1 C17 1.463(5) .
N2 C18 1.331(5) 2_755
N2 C20 1.472(5) .
N3 C28 1.334(5) .
N3 C27 1.474(5) .
N4 C28 1.336(5) 2_755
N4 C29 1.466(5) .
C1 C2 1.208(5) .
C2 C3 1.436(5) .
C3 C4 1.391(5) .
C3 C8 1.392(6) .
C4 C5 1.386(5) .
C4 H4 0.9500 .
C5 C6 1.379(5) .
C5 H5 0.9500 .
C6 C7 1.391(5) .
C7 C8 1.388(6) .
C7 H7 0.9500 .
C8 H8 0.9500 .
C9 C10 1.507(6) .
C9 C11 1.511(7) .
C9 C12 1.519(7) .
C10 H10A 0.9800 .
C10 H10B 0.9800 .
C10 H10C 0.9800 .
C11 H11A 0.9800 .
C11 H11B 0.9800 .
C11 H11C 0.9800 .
C12 H12A 0.9800 .
C12 H12B 0.9800 .
C12 H12C 0.9800 .
C13 C15 1.506(7) .
C13 C16 1.518(7) .
C13 C14 1.520(7) .
C14 H14A 0.9800 .
C14 H14B 0.9800 .
C14 H14C 0.9800 .
C15 H15A 0.9800 .
C15 H15B 0.9800 .
C15 H15C 0.9800 .
C16 H16A 0.9800 .
C16 H16B 0.9800 .
C16 H16C 0.9800 .
C17 H17A 0.9800 .
C17 H17B 0.9800 .
C17 H17C 0.9800 .
C18 N2 1.331(5) 2_755
C18 C21 1.498(5) .
C20 H20A 0.9800 .
C20 H20B 0.9800 .
C20 H20C 0.9800 .
C21 C22 1.381(6) .
C21 C26 1.405(6) .
C22 C23 1.372(7) .
C22 H22 0.9500 .
C23 C24 1.369(8) .
C23 H23 0.9500 .
C24 C25 1.396(8) .
C24 H24 0.9500 .
C25 C26 1.383(7) .
C25 H25 0.9500 .
C26 H26 0.9500 .
C27 H27A 0.9800 .
C27 H27B 0.9800 .
C27 H27C 0.9800 .
C28 N4 1.336(5) 2_755
C28 C30 1.496(5) .
C29 H29A 0.9800 .
C29 H29B 0.9800 .
C29 H29C 0.9800 .
C30 C35 1.378(6) .
C30 C31 1.393(6) .
C31 C32 1.375(6) .
C31 H31 0.9500 .
C32 C33 1.374(8) .
C32 H32 0.9500 .
C33 C34 1.386(8) .
C33 H33 0.9500 .
C34 C35 1.385(7) .
C34 H34 0.9500 .
C35 H35 0.9500 .
C36 C37 1.466(12) .
C36 H36A 0.9800 .
C36 H36B 0.9800 .
C36 H36C 0.9800 .
C37 C38 1.398(11) .
C37 H37A 0.9900 .
C37 H37B 0.9900 .
C38 C38 1.426(15) 2_555
C38 H38A 0.9900 .
C38 H38B 0.9900 .

loop_
_geom_torsion_atom_site_label_1
_geom_torsion_atom_site_label_2
_geom_torsion_atom_site_label_3
_geom_torsion_atom_site_label_4
_geom_torsion
_geom_torsion_site_symmetry_1
_geom_torsion_site_symmetry_4
O3 P1 O1 C9 40.1(4) . .
O2 P1 O1 C9 167.6(3) . .
C6 P1 O1 C9 -87.5(3) . .
O3 P1 O2 C13 68.9(4) . .
O1 P1 O2 C13 -57.6(4) . .
C6 P1 O2 C13 -168.9(4) . .
C1 Ru1 N1 C18 166.3(3) . .
N4 Ru1 N1 C18 66.1(3) . .
N3 Ru1 N1 C18 -28.2(13) . .
N2 Ru1 N1 C18 -106.0(3) . .
Ru1 Ru1 N1 C18 -25.8(3) 2_755 .
C1 Ru1 N1 C17 -20.0(3) . .
N4 Ru1 N1 C17 -120.2(3) . .
N3 Ru1 N1 C17 145.5(11) . .
N2 Ru1 N1 C17 67.7(3) . .
Ru1 Ru1 N1 C17 147.8(3) 2_755 .
C1 Ru1 N2 C18 163.4(3) . 2_755
N4 Ru1 N2 C18 -41.6(11) . 2_755
N1 Ru1 N2 C18 66.3(3) . 2_755
N3 Ru1 N2 C18 -107.6(3) . 2_755
Ru1 Ru1 N2 C18 -25.9(3) 2_755 2_755
C1 Ru1 N2 C20 -21.0(3) . .
N4 Ru1 N2 C20 134.0(9) . .
N1 Ru1 N2 C20 -118.1(3) . .
N3 Ru1 N2 C20 68.0(3) . .
Ru1 Ru1 N2 C20 149.7(3) 2_755 .
C1 Ru1 N3 C28 143.6(3) . .
N4 Ru1 N3 C28 -116.5(3) . .
N1 Ru1 N3 C28 -22.0(14) . .
N2 Ru1 N3 C28 55.9(3) . .
Ru1 Ru1 N3 C28 -24.4(3) 2_755 .
C1 Ru1 N3 C27 -34.1(3) . .
N4 Ru1 N3 C27 65.8(3) . .
N1 Ru1 N3 C27 160.3(11) . .
N2 Ru1 N3 C27 -121.7(3) . .
Ru1 Ru1 N3 C27 157.9(3) 2_755 .
C1 Ru1 N4 C28 148.8(3) . 2_755
N1 Ru1 N4 C28 -113.7(3) . 2_755
N3 Ru1 N4 C28 60.1(3) . 2_755
N2 Ru1 N4 C28 -5.8(11) . 2_755
Ru1 Ru1 N4 C28 -21.3(3) 2_755 2_755
C1 Ru1 N4 C29 -33.9(3) . .
N1 Ru1 N4 C29 63.7(3) . .
N3 Ru1 N4 C29 -122.5(3) . .
N2 Ru1 N4 C29 171.5(8) . .
Ru1 Ru1 N4 C29 156.1(3) 2_755 .
N4 Ru1 C1 C2 -3(12) . .
N1 Ru1 C1 C2 -96(12) . .
N3 Ru1 C1 C2 86(12) . .
N2 Ru1 C1 C2 173(12) . .
Ru1 Ru1 C1 C2 136(12) 2_755 .
Ru1 C1 C2 C3 -140(11) . .
C1 C2 C3 C4 -169(4) . .
C1 C2 C3 C8 12(4) . .
C8 C3 C4 C5 -0.3(6) . .
C2 C3 C4 C5 179.9(4) . .
C3 C4 C5 C6 -0.9(7) . .
C4 C5 C6 C7 1.2(6) . .
C4 C5 C6 P1 -177.8(3) . .
O3 P1 C6 C5 164.0(3) . .
O2 P1 C6 C5 39.0(4) . .
O1 P1 C6 C5 -67.2(4) . .
O3 P1 C6 C7 -15.0(4) . .
O2 P1 C6 C7 -140.0(3) . .
O1 P1 C6 C7 113.8(3) . .
C5 C6 C7 C8 -0.2(6) . .
P1 C6 C7 C8 178.7(3) . .
C6 C7 C8 C3 -1.0(7) . .
C4 C3 C8 C7 1.2(6) . .
C2 C3 C8 C7 -179.0(4) . .
P1 O1 C9 C10 49.5(5) . .
P1 O1 C9 C11 168.3(3) . .
P1 O1 C9 C12 -73.9(4) . .
P1 O2 C13 C15 -22.6(6) . .
P1 O2 C13 C16 -141.3(4) . .
P1 O2 C13 C14 99.8(5) . .
C17 N1 C18 N2 -161.5(4) . 2_755
Ru1 N1 C18 N2 12.2(5) . 2_755
C17 N1 C18 C21 20.5(5) . .
Ru1 N1 C18 C21 -165.9(3) . .
N1 C18 C21 C22 -119.8(5) . .
N2 C18 C21 C22 62.2(6) 2_755 .
N1 C18 C21 C26 60.4(5) . .
N2 C18 C21 C26 -117.6(4) 2_755 .
C26 C21 C22 C23 0.4(7) . .
C18 C21 C22 C23 -179.4(5) . .
C21 C22 C23 C24 0.6(9) . .
C22 C23 C24 C25 -0.6(10) . .
C23 C24 C25 C26 -0.3(9) . .
C24 C25 C26 C21 1.3(8) . .
C22 C21 C26 C25 -1.3(7) . .
C18 C21 C26 C25 178.5(4) . .
C27 N3 C28 N4 -166.7(4) . 2_755
Ru1 N3 C28 N4 15.6(5) . 2_755
C27 N3 C28 C30 15.5(5) . .
Ru1 N3 C28 C30 -162.2(3) . .
N3 C28 C30 C35 -111.7(5) . .
N4 C28 C30 C35 70.5(5) 2_755 .
N3 C28 C30 C31 66.6(5) . .
N4 C28 C30 C31 -111.2(4) 2_755 .
C35 C30 C31 C32 -1.5(7) . .
C28 C30 C31 C32 -179.8(4) . .
C30 C31 C32 C33 0.4(7) . .
C31 C32 C33 C34 0.5(8) . .
C32 C33 C34 C35 -0.5(8) . .
C31 C30 C35 C34 1.5(7) . .
C28 C30 C35 C34 179.8(4) . .
C33 C34 C35 C30 -0.5(8) . .
C36 C37 C38 C38 -176.5(7) . 2
